data_4062616
loop_
_publ_author_name
'Enmanuel Boillos'
'Daniel Miguel'

_publ_section_title
;
Alkyl Transfer Reactivity in the First
 Octahedral Isocyanide Complex of Nickel(II)
;
_journal_name_full Organometallics
_journal_paper_doi 10.1021/om0343364
_journal_year 2004
_chemical_formula_sum 'C30 H49 Cl2 N Ni O2 P2 S2'
_chemical_formula_weight 711.37
_space_group_IT_number 14
_symmetry_cell_setting monoclinic
_symmetry_space_group_name_Hall '-P 2ybc'
_symmetry_space_group_name_H-M 'P 1 21/c 1'
_cell_angle_alpha 90.00
_cell_angle_beta 90.104(2)
_cell_angle_gamma 90.00
_cell_formula_units_Z 4
_cell_length_a 16.5217(12)
_cell_length_b 13.9033(10)
_cell_length_c 15.3086(11)
_cell_measurement_temperature 293(2)
_cell_volume 3516.5(4)
_diffrn_ambient_temperature 293(2)
_exptl_crystal_density_diffrn 1.344
_cod_depositor_comments
;
The following automatic conversions were performed:
'_symmetry_cell_setting' value 'Monoclinic' changed to 'monoclinic'
according to '/home/saulius/struct/CIF-dictionaries/cif_core.dic'
dictionary named 'cif_core.dic' version 2.4.1 from 2010-06-29.

Automatic conversion script
Id: cif_fix_enum 1527 2010-12-29 10:47:43Z saulius 
;
_cod_original_sg_symbol_H-M 'P 21/c'
_cod_database_code 4062616

loop_
_symmetry_equiv_pos_as_xyz
'x, y, z'
'-x, y+1/2, -z+1/2'
'-x, -y, -z'
'x, -y-1/2, z-1/2'

loop_
_atom_site_label
_atom_site_type_symbol
_atom_site_fract_x
_atom_site_fract_y
_atom_site_fract_z
_atom_site_U_iso_or_equiv
_atom_site_adp_type
_atom_site_occupancy
_atom_site_symmetry_multiplicity
_atom_site_calc_flag
_atom_site_refinement_flags
_atom_site_disorder_assembly
_atom_site_disorder_group
Ni1 Ni 0.75965(2) 0.28647(3) 0.99284(2) 0.03864(16) Uani 1 1 d . . .
S1 S 0.70073(6) 0.40628(7) 1.05977(6) 0.0550(3) Uani 1 1 d . . .
S2 S 0.86823(6) 0.31715(7) 1.07436(6) 0.0540(3) Uani 1 1 d . . .
P1 P 0.65206(5) 0.26531(5) 0.90828(5) 0.0363(2) Uani 1 1 d . . .
P2 P 0.80538(6) 0.42872(6) 1.12731(6) 0.0477(2) Uani 1 1 d . . .
N1 N 0.86298(18) 0.1317(2) 0.91996(18) 0.0490(7) Uani 1 1 d . . .
O1 O 0.79853(17) 0.43508(19) 1.22218(15) 0.0646(7) Uani 1 1 d . . .
O2 O 0.84462(18) 0.52694(18) 1.09554(18) 0.0714(8) Uani 1 1 d . . .
C1 C 0.8189(2) 0.1895(2) 0.9449(2) 0.0442(8) Uani 1 1 d . . .
C2 C 0.9191(2) 0.0664(2) 0.8862(2) 0.0488(9) Uani 1 1 d . . .
C3 C 0.9206(2) -0.0269(3) 0.9198(2) 0.0583(10) Uani 1 1 d . . .
C4 C 0.9766(3) -0.0889(3) 0.8826(3) 0.0796(13) Uani 1 1 d . . .
H4 H 0.9806 -0.1517 0.9031 0.096 Uiso 1 1 calc R . .
C5 C 1.0256(3) -0.0593(4) 0.8165(4) 0.0910(16) Uani 1 1 d . . .
H5 H 1.0613 -0.1031 0.7916 0.109 Uiso 1 1 calc R . .
C6 C 1.0238(3) 0.0332(4) 0.7855(3) 0.0814(13) Uani 1 1 d . . .
H6 H 1.0583 0.0514 0.7405 0.098 Uiso 1 1 calc R . .
C7 C 0.9709(2) 0.0994(3) 0.8209(2) 0.0579(10) Uani 1 1 d . . .
C8 C 0.8662(3) -0.0575(3) 0.9918(3) 0.0778(12) Uani 1 1 d . . .
H8A H 0.8639 -0.0079 1.0354 0.117 Uiso 1 1 calc R . .
H8B H 0.8866 -0.1156 1.0176 0.117 Uiso 1 1 calc R . .
H8C H 0.8128 -0.0688 0.9690 0.117 Uiso 1 1 calc R . .
C9 C 0.9674(3) 0.2008(3) 0.7904(3) 0.0781(12) Uani 1 1 d . . .
H9A H 0.9163 0.2123 0.7622 0.117 Uiso 1 1 calc R . .
H9B H 1.0105 0.2123 0.7498 0.117 Uiso 1 1 calc R . .
H9C H 0.9729 0.2432 0.8395 0.117 Uiso 1 1 calc R . .
C11 C 0.8569(4) 0.5495(4) 1.0053(3) 0.0973(16) Uani 1 1 d . . .
H11A H 0.8065 0.5720 0.9798 0.117 Uiso 1 1 calc R . .
H11B H 0.8736 0.4922 0.9740 0.117 Uiso 1 1 calc R . .
C12 C 0.9183(4) 0.6232(5) 0.9966(5) 0.149(3) Uani 1 1 d . . .
H12A H 0.8972 0.6834 1.0171 0.224 Uiso 1 1 calc R . .
H12B H 0.9334 0.6292 0.9363 0.224 Uiso 1 1 calc R . .
H12C H 0.9649 0.6057 1.0306 0.224 Uiso 1 1 calc R . .
C21 C 0.5553(2) 0.3050(2) 0.95724(19) 0.0411(7) Uani 1 1 d . . .
H21 H 0.5654 0.3721 0.9737 0.049 Uiso 1 1 calc R . .
C22 C 0.5326(2) 0.2563(3) 1.0432(2) 0.0522(9) Uani 1 1 d . . .
H22A H 0.5140 0.1913 1.0319 0.063 Uiso 1 1 calc R . .
H22B H 0.5797 0.2529 1.0810 0.063 Uiso 1 1 calc R . .
C23 C 0.4662(2) 0.3134(3) 1.0875(2) 0.0624(10) Uani 1 1 d . . .
H23A H 0.4504 0.2809 1.1408 0.075 Uiso 1 1 calc R . .
H23B H 0.4869 0.3764 1.1032 0.075 Uiso 1 1 calc R . .
C24 C 0.3930(2) 0.3254(3) 1.0297(3) 0.0661(11) Uani 1 1 d . . .
H24A H 0.3539 0.3665 1.0585 0.079 Uiso 1 1 calc R . .
H24B H 0.3679 0.2632 1.0201 0.079 Uiso 1 1 calc R . .
C25 C 0.4161(2) 0.3692(3) 0.9424(3) 0.0628(10) Uani 1 1 d . . .
H25A H 0.3687 0.3721 0.9049 0.075 Uiso 1 1 calc R . .
H25B H 0.4354 0.4344 0.9514 0.075 Uiso 1 1 calc R . .
C26 C 0.4815(2) 0.3104(3) 0.8979(2) 0.0539(9) Uani 1 1 d . . .
H26A H 0.4962 0.3402 0.8429 0.065 Uiso 1 1 calc R . .
H26B H 0.4616 0.2462 0.8859 0.065 Uiso 1 1 calc R . .
C31 C 0.6444(2) 0.1406(2) 0.86782(19) 0.0411(7) Uani 1 1 d . . .
H31 H 0.6962 0.1275 0.8393 0.049 Uiso 1 1 calc R . .
C32 C 0.6386(3) 0.0679(2) 0.9416(2) 0.0552(9) Uani 1 1 d . . .
H32A H 0.6814 0.0798 0.9837 0.066 Uiso 1 1 calc R . .
H32B H 0.5872 0.0752 0.9713 0.066 Uiso 1 1 calc R . .
C33 C 0.6460(3) -0.0337(3) 0.9068(3) 0.0705(12) Uani 1 1 d . . .
H33A H 0.6399 -0.0790 0.9545 0.085 Uiso 1 1 calc R . .
H33B H 0.6994 -0.0427 0.8818 0.085 Uiso 1 1 calc R . .
C34 C 0.5819(3) -0.0538(3) 0.8374(3) 0.0697(11) Uani 1 1 d . . .
H34A H 0.5899 -0.1178 0.8138 0.084 Uiso 1 1 calc R . .
H34B H 0.5286 -0.0514 0.8638 0.084 Uiso 1 1 calc R . .
C35 C 0.5866(3) 0.0186(2) 0.7651(2) 0.0591(10) Uani 1 1 d . . .
H35A H 0.5433 0.0067 0.7237 0.071 Uiso 1 1 calc R . .
H35B H 0.6376 0.0109 0.7345 0.071 Uiso 1 1 calc R . .
C36 C 0.5802(2) 0.1205(2) 0.7986(2) 0.0550(9) Uani 1 1 d . . .
H36A H 0.5268 0.1305 0.8234 0.066 Uiso 1 1 calc R . .
H36B H 0.5868 0.1650 0.7503 0.066 Uiso 1 1 calc R . .
C41 C 0.6612(2) 0.3403(2) 0.80926(19) 0.0408(7) Uani 1 1 d . . .
H41 H 0.6169 0.3221 0.7700 0.049 Uiso 1 1 calc R . .
C42 C 0.6522(2) 0.4477(2) 0.8282(2) 0.0508(9) Uani 1 1 d . . .
H42A H 0.6009 0.4591 0.8571 0.061 Uiso 1 1 calc R . .
H42B H 0.6951 0.4681 0.8674 0.061 Uiso 1 1 calc R . .
C43 C 0.6559(3) 0.5066(3) 0.7448(2) 0.0609(10) Uani 1 1 d . . .
H43A H 0.6098 0.4908 0.7081 0.073 Uiso 1 1 calc R . .
H43B H 0.6528 0.5745 0.7591 0.073 Uiso 1 1 calc R . .
C44 C 0.7327(3) 0.4875(3) 0.6954(3) 0.0638(10) Uani 1 1 d . . .
H44A H 0.7785 0.5107 0.7291 0.077 Uiso 1 1 calc R . .
H44B H 0.7315 0.5223 0.6405 0.077 Uiso 1 1 calc R . .
C45 C 0.7431(3) 0.3814(3) 0.6775(2) 0.0609(10) Uani 1 1 d . . .
H45A H 0.7947 0.3709 0.6489 0.073 Uiso 1 1 calc R . .
H45B H 0.7007 0.3601 0.6380 0.073 Uiso 1 1 calc R . .
C46 C 0.7398(2) 0.3219(2) 0.7609(2) 0.0513(9) Uani 1 1 d . . .
H46A H 0.7439 0.2541 0.7465 0.062 Uiso 1 1 calc R . .
H46B H 0.7853 0.3385 0.7981 0.062 Uiso 1 1 calc R . .
C90 C 0.7965(4) 0.8131(4) 0.7357(3) 0.115(2) Uani 1 1 d . . .
H90A H 0.7603 0.8681 0.7353 0.138 Uiso 1 1 calc R . .
H90B H 0.8514 0.8370 0.7311 0.138 Uiso 1 1 calc R . .
Cl91 Cl 0.78608(18) 0.75359(14) 0.83294(13) 0.1685(10) Uani 1 1 d . . .
Cl92 Cl 0.77611(19) 0.74373(14) 0.64866(14) 0.1787(11) Uani 1 1 d . . .

loop_
_atom_site_aniso_label
_atom_site_aniso_U_11
_atom_site_aniso_U_22
_atom_site_aniso_U_33
_atom_site_aniso_U_23
_atom_site_aniso_U_13
_atom_site_aniso_U_12
Ni1 0.0384(3) 0.0354(2) 0.0422(3) -0.00363(16) -0.00038(18) 0.00519(17)
S1 0.0482(6) 0.0541(5) 0.0628(6) -0.0209(4) -0.0087(4) 0.0148(4)
S2 0.0420(5) 0.0555(5) 0.0646(6) -0.0120(4) -0.0080(4) 0.0076(4)
P1 0.0372(5) 0.0338(4) 0.0378(4) 0.0004(3) 0.0012(3) 0.0008(3)
P2 0.0482(6) 0.0433(5) 0.0516(5) -0.0062(4) -0.0029(4) 0.0004(4)
N1 0.0473(18) 0.0471(16) 0.0524(17) -0.0095(13) -0.0037(13) 0.0122(15)
O1 0.0720(19) 0.0742(17) 0.0476(15) -0.0122(12) -0.0055(12) 0.0017(14)
O2 0.086(2) 0.0509(15) 0.0769(19) -0.0007(13) 0.0028(15) -0.0138(14)
C1 0.046(2) 0.0446(19) 0.0418(18) -0.0003(15) -0.0032(15) 0.0006(17)
C2 0.041(2) 0.050(2) 0.055(2) -0.0125(16) -0.0056(16) 0.0108(16)
C3 0.054(2) 0.053(2) 0.068(2) -0.0107(18) -0.0104(19) 0.0115(18)
C4 0.067(3) 0.053(2) 0.119(4) -0.020(2) -0.013(3) 0.019(2)
C5 0.060(3) 0.089(4) 0.124(4) -0.044(3) 0.007(3) 0.024(3)
C6 0.061(3) 0.103(4) 0.080(3) -0.026(3) 0.016(2) 0.010(3)
C7 0.044(2) 0.074(3) 0.056(2) -0.0114(19) -0.0080(18) 0.0040(19)
C8 0.079(3) 0.068(3) 0.086(3) 0.010(2) -0.001(2) 0.003(2)
C9 0.075(3) 0.090(3) 0.070(3) 0.011(2) -0.001(2) -0.006(2)
C11 0.118(5) 0.077(3) 0.097(4) 0.015(3) 0.012(3) -0.021(3)
C12 0.130(6) 0.144(6) 0.174(7) 0.038(5) 0.042(5) -0.049(5)
C21 0.043(2) 0.0365(17) 0.0436(18) 0.0030(13) 0.0037(14) 0.0044(14)
C22 0.050(2) 0.051(2) 0.055(2) 0.0101(16) 0.0085(17) 0.0049(17)
C23 0.065(3) 0.061(2) 0.061(2) 0.0079(18) 0.021(2) 0.006(2)
C24 0.048(2) 0.056(2) 0.094(3) -0.004(2) 0.019(2) 0.0055(18)
C25 0.044(2) 0.062(2) 0.082(3) 0.007(2) 0.0004(19) 0.0077(18)
C26 0.040(2) 0.059(2) 0.062(2) 0.0047(17) -0.0027(16) 0.0054(17)
C31 0.045(2) 0.0349(16) 0.0429(18) 0.0002(13) 0.0015(14) -0.0008(14)
C32 0.076(3) 0.0410(19) 0.049(2) 0.0039(15) -0.0042(18) -0.0023(18)
C33 0.100(4) 0.038(2) 0.073(3) 0.0059(18) -0.016(2) -0.002(2)
C34 0.086(3) 0.042(2) 0.081(3) -0.0042(19) -0.003(2) -0.014(2)
C35 0.070(3) 0.051(2) 0.057(2) -0.0087(17) -0.0031(19) -0.0130(19)
C36 0.063(3) 0.045(2) 0.057(2) -0.0021(16) -0.0105(18) -0.0086(17)
C41 0.044(2) 0.0369(17) 0.0411(17) 0.0032(13) 0.0001(14) -0.0040(14)
C42 0.057(2) 0.0387(18) 0.057(2) 0.0043(15) 0.0122(17) 0.0042(16)
C43 0.071(3) 0.044(2) 0.068(2) 0.0125(17) 0.009(2) 0.0075(18)
C44 0.077(3) 0.050(2) 0.065(2) 0.0115(18) 0.019(2) -0.0082(19)
C45 0.076(3) 0.055(2) 0.052(2) 0.0033(17) 0.0180(19) -0.0027(19)
C46 0.057(2) 0.0416(18) 0.056(2) -0.0001(16) 0.0105(17) 0.0023(16)
C90 0.161(6) 0.073(3) 0.112(4) 0.006(3) 0.024(4) 0.008(3)
Cl91 0.270(3) 0.1173(13) 0.1186(14) 0.0162(10) 0.0275(16) -0.0418(15)
Cl92 0.291(3) 0.1071(13) 0.1380(16) 0.0047(11) -0.0098(18) -0.0424(16)

loop_
_geom_bond_atom_site_label_1
_geom_bond_atom_site_label_2
_geom_bond_distance
_geom_bond_site_symmetry_2
_geom_bond_publ_flag
Ni1 C1 1.820(4) . ?
Ni1 S1 2.1855(9) . ?
Ni1 P1 2.2166(9) . ?
Ni1 S2 2.2248(10) . ?
S1 P2 2.0371(12) . ?
S2 P2 2.0357(13) . ?
P1 C31 1.846(3) . ?
P1 C41 1.846(3) . ?
P1 C21 1.851(3) . ?
P2 O1 1.460(2) . ?
P2 O2 1.588(3) . ?
N1 C1 1.151(4) . ?
N1 C2 1.398(4) . ?
O2 C11 1.432(5) . ?
C2 C7 1.395(5) . ?
C2 C3 1.395(5) . ?
C3 C4 1.388(6) . ?
C3 C8 1.486(6) . ?
C4 C5 1.361(7) . ?
C5 C6 1.371(7) . ?
C6 C7 1.381(6) . ?
C7 C9 1.486(6) . ?
C11 C12 1.447(7) . ?
C21 C26 1.520(5) . ?
C21 C22 1.527(4) . ?
C22 C23 1.515(5) . ?
C23 C24 1.506(6) . ?
C24 C25 1.519(5) . ?
C25 C26 1.517(5) . ?
C31 C32 1.520(4) . ?
C31 C36 1.524(5) . ?
C32 C33 1.514(5) . ?
C33 C34 1.524(6) . ?
C34 C35 1.498(5) . ?
C35 C36 1.510(5) . ?
C41 C46 1.518(5) . ?
C41 C42 1.528(4) . ?
C42 C43 1.519(5) . ?
C43 C44 1.501(6) . ?
C44 C45 1.511(5) . ?
C45 C46 1.522(5) . ?
C90 Cl92 1.679(6) . ?
C90 Cl91 1.712(5) . ?
